data_7008983
loop_
_publ_author_name
'Leung, Wa-Hung'
'Zheng, Hegen'
'Chim, Joyce L. C.'
'Chan, Joe'
'Wong, Wing-Tak'
'Williams, Ian D.'

_publ_contact_author
;
    ENTER NAME
 ENTER ADDRESS
;
_publ_section_title
;
 Ruthenium complexes with N(SPR2)2&#x2212; (R&#x2005;=&#x2005;Ph or
 Pri)
;
_journal_issue 3
_journal_name_full 'Journal of the Chemical Society, Dalton Transactions'
_journal_page_first 423
_journal_paper_doi 10.1039/a907753g
_journal_year 2000
_chemical_formula_sum 'C42 H71 N2 P5 Ru S4'
_chemical_formula_weight 988.22
_space_group_IT_number 2
_symmetry_cell_setting triclinic
_symmetry_Int_Tables_number 2
_symmetry_space_group_name_Hall '-P 1'
_symmetry_space_group_name_H-M 'P -1'
_audit_creation_date 'Fri Oct 29 11:38:31 1999'
_audit_creation_method 'from TEXRAY.INF file'
_cell_angle_alpha 81.67(2)
_cell_angle_beta 89.89(2)
_cell_angle_gamma 73.21(2)
_cell_formula_units_Z 2
_cell_length_a 10.142(1)
_cell_length_b 12.570(1)
_cell_length_c 20.791(1)
_cell_measurement_reflns_used 0
_cell_measurement_temperature 298.2
_cell_measurement_theta_max 0.0
_cell_measurement_theta_min 0.0
_cell_volume 2508.5(5)
_computing_cell_refinement 'MSC/AFC Diffractometer Control'
_computing_data_collection 'MSC/AFC Diffractometer Control'
_computing_data_reduction teXsan
_computing_publication_material teXsan
_computing_structure_refinement teXsan
_diffrn_ambient_temperature 298.2
_diffrn_measurement_device unknown
_diffrn_measurement_method 'omega scans with profile analysis'
_diffrn_orient_matrix_UB_11 0.00000
_diffrn_orient_matrix_UB_12 0.00000
_diffrn_orient_matrix_UB_13 0.00000
_diffrn_orient_matrix_UB_21 0.00000
_diffrn_orient_matrix_UB_22 0.00000
_diffrn_orient_matrix_UB_23 0.00000
_diffrn_orient_matrix_UB_31 0.00000
_diffrn_orient_matrix_UB_32 0.00000
_diffrn_orient_matrix_UB_33 0.00000
_diffrn_radiation_monochromator graphite
_diffrn_radiation_source 'X-ray tube'
_diffrn_radiation_type MoKalpha
_diffrn_radiation_wavelength 0.7107
_diffrn_reflns_av_R_equivalents 0.07
_diffrn_reflns_limit_h_max 11
_diffrn_reflns_limit_h_min 0
_diffrn_reflns_limit_k_max 15
_diffrn_reflns_limit_k_min -13
_diffrn_reflns_limit_l_max 24
_diffrn_reflns_limit_l_min -24
_diffrn_reflns_number 20307
_diffrn_reflns_theta_max 25.48
_diffrn_standards_decay_% 0.00
_diffrn_standards_interval_count 0
_diffrn_standards_number 0
_exptl_absorpt_coefficient_mu 0.668
_exptl_absorpt_correction_type none
_exptl_crystal_colour red
_exptl_crystal_density_diffrn 1.308
_exptl_crystal_description block
_exptl_crystal_F_000 1040.00
_exptl_crystal_size_max 0.250
_exptl_crystal_size_mid 0.240
_exptl_crystal_size_min 0.220
_refine_diff_density_max 0.76
_refine_diff_density_min -0.21
_refine_ls_extinction_method none
_refine_ls_goodness_of_fit_obs 2.070
_refine_ls_hydrogen_treatment noref
_refine_ls_matrix_type full
_refine_ls_number_parameters 487
_refine_ls_number_reflns 6048
_refine_ls_number_restraints 0
_refine_ls_R_factor_obs 0.0686
_refine_ls_shift/esd_max 0.047
_refine_ls_structure_factor_coef F
_refine_ls_weighting_scheme sigma
_refine_ls_wR_factor_obs 0.0792
_reflns_number_observed 6048
_reflns_number_total 8091
_reflns_observed_criterion 1.50
_cod_data_source_file a907753g.txt
_cod_data_source_block 2
_cod_depositor_comments
;
The following automatic conversions were performed:

'_atom_site_thermal_displace_type' tag value 'Uij' was replaced with
'Uani' value 127 times.

Automatic conversion script
Id: cif_fix_values 1646 2011-03-28 12:23:43Z adriana 
;
_cod_original_sg_symbol_H-M 'P -1       '
_cod_original_formula_sum 'C42 H71 N2 P5 S4 Ru '
_cod_database_code 7008983

loop_
_symmetry_equiv_pos_as_xyz
'   +x,   +y,   +z'
'   -x,   -y,   -z'

loop_
_atom_site_aniso_label
_atom_site_aniso_U_11
_atom_site_aniso_U_22
_atom_site_aniso_U_33
_atom_site_aniso_U_12
_atom_site_aniso_U_13
_atom_site_aniso_U_23
Ru(1) 0.0392(2) 0.0342(2) 0.0379(2) -0.0093(2) 0.0018(2) -0.0063(2)
S(1) 0.0567(8) 0.0478(8) 0.0460(8) -0.0184(6) 0.0040(6) -0.0171(6)
S(2) 0.0509(8) 0.069(1) 0.072(1) -0.0276(7) 0.0201(7) -0.0345(8)
S(3) 0.0412(7) 0.0472(8) 0.0575(9) -0.0092(6) 0.0018(6) -0.0181(7)
S(4) 0.0440(7) 0.0360(7) 0.0641(9) -0.0068(5) -0.0059(6) -0.0142(6)
P(1) 0.0533(8) 0.065(1) 0.0445(8) -0.0148(7) 0.0002(6) -0.0160(7)
P(2) 0.0490(8) 0.0557(10) 0.0520(9) -0.0158(6) 0.0116(6) -0.0137(7)
P(3) 0.0467(8) 0.0477(9) 0.0544(9) -0.0091(6) 0.0071(6) -0.0144(7)
P(4) 0.0475(8) 0.0352(8) 0.078(1) -0.0063(6) -0.0046(7) -0.0079(7)
P(5) 0.0398(7) 0.0329(7) 0.0438(8) -0.0081(5) 0.0002(5) -0.0070(6)
N(1) 0.057(2) 0.104(4) 0.051(3) -0.032(3) 0.010(2) -0.031(3)
N(2) 0.043(2) 0.045(2) 0.096(4) -0.006(2) 0.001(2) -0.026(3)
C(1) 0.083(3) 0.099(4) 0.067(4) -0.044(3) 0.019(3) -0.057(3)
C(2) 0.099(5) 0.080(5) 0.141(8) -0.023(4) 0.008(4) -0.056(4)
C(3) 0.084(4) 0.151(8) 0.128(7) -0.048(5) 0.007(4) -0.090(6)
C(4) 0.099(4) 0.143(7) 0.057(4) -0.013(4) -0.017(3) 0.049(4)
C(5) 0.150(8) 0.160(9) 0.059(4) -0.022(7) -0.001(5) 0.030(6)
C(6) 0.103(5) 0.60(4) 0.22(2) -0.04(1) 0.009(9) 0.12(2)
C(7) 0.064(3) 0.065(4) 0.081(5) -0.005(2) 0.000(3) 0.003(3)
C(8) 0.058(4) 0.126(7) 0.099(6) -0.005(4) -0.016(3) -0.021(5)
C(9) 0.085(5) 0.107(6) 0.130(7) 0.006(4) 0.014(4) -0.072(5)
C(10) 0.118(6) 0.116(6) 0.087(5) -0.067(4) 0.043(4) 0.017(4)
C(11) 0.31(2) 0.20(1) 0.110(8) -0.13(1) 0.137(10) -0.054(7)
C(12) 0.28(2) 0.118(8) 0.25(2) -0.028(7) 0.06(1) 0.10(1)
C(13) 0.24(1) 0.154(7) 0.060(2) -0.046(7) 0.097(6) -0.059(4)
C(14) 0.45(3) 0.167(9) 0.118(10) 0.19(1) 0.09(1) 0.070(9)
C(15) 0.22(1) 0.105(7) 0.068(6) 0.019(6) 0.028(6) -0.009(5)
C(16) 0.043(2) 0.073(4) 0.105(4) -0.005(2) 0.008(3) -0.037(4)
C(17) 0.074(5) 0.107(6) 0.23(1) -0.058(4) 0.043(5) -0.061(7)
C(18) 0.072(4) 0.115(7) 0.103(4) -0.001(4) -0.034(4) -0.020(5)
C(19) 0.089(4) 0.040(4) 0.143(5) -0.002(3) -0.028(4) -0.045(4)
C(20) 0.124(6) 0.111(7) 0.138(5) -0.025(5) -0.016(6) -0.077(6)
C(21) 0.111(7) 0.163(10) 0.24(1) -0.088(7) 0.019(7) -0.071(9)
C(22) 0.111(5) 0.126(6) 0.104(3) -0.024(5) -0.022(4) 0.097(4)
C(23) 0.66(4) 0.12(1) 0.35(2) 0.04(2) -0.36(2) -0.09(1)
C(24) 0.141(8) 0.32(2) 0.19(1) -0.10(1) 0.066(8) -0.04(1)
C(25) 0.043(2) 0.033(3) 0.056(3) -0.007(2) 0.009(2) 0.002(2)
C(26) 0.055(3) 0.049(3) 0.070(4) -0.006(2) -0.004(3) -0.020(3)
C(27) 0.075(3) 0.035(3) 0.083(5) -0.003(2) 0.003(3) -0.016(3)
C(28) 0.058(3) 0.042(4) 0.106(5) -0.007(3) 0.020(3) -0.004(3)
C(29) 0.040(3) 0.046(3) 0.123(6) -0.004(2) -0.002(3) -0.008(3)
C(30) 0.047(3) 0.045(3) 0.091(5) -0.010(2) -0.008(3) -0.013(3)
C(31) 0.052(2) 0.038(3) 0.043(3) -0.015(2) 0.009(2) -0.007(2)
C(32) 0.062(3) 0.052(4) 0.052(3) -0.009(2) -0.001(2) 0.004(2)
C(33) 0.086(3) 0.050(4) 0.059(4) -0.027(3) 0.011(3) 0.005(3)
C(34) 0.083(4) 0.071(5) 0.084(5) -0.040(4) 0.013(3) 0.001(3)
C(35) 0.080(5) 0.112(6) 0.113(6) -0.065(4) -0.024(4) 0.056(4)
C(36) 0.064(3) 0.083(5) 0.071(4) -0.034(3) -0.021(3) 0.028(4)
C(37) 0.052(3) 0.033(3) 0.047(2) -0.007(2) -0.008(2) -0.009(2)
C(38) 0.070(4) 0.056(4) 0.054(3) -0.018(3) 0.006(2) -0.011(3)
C(39) 0.105(5) 0.085(5) 0.054(4) -0.025(4) 0.002(3) -0.033(3)
C(40) 0.098(5) 0.078(5) 0.070(4) -0.015(3) -0.021(3) -0.036(4)
C(41) 0.074(4) 0.061(4) 0.074(4) -0.026(3) -0.021(3) -0.017(3)
C(42) 0.049(3) 0.052(4) 0.057(3) -0.013(2) -0.009(2) -0.002(3)

loop_
_atom_site_label
_atom_site_fract_x
_atom_site_fract_y
_atom_site_fract_z
_atom_site_U_iso_or_equiv
_atom_site_thermal_displace_type
_atom_site_calc_flag
_atom_site_calc_attached_atom
Ru(1) 0.28258(4) 0.28633(3) 0.75203(2) 0.0373(1) Uani ? ?
S(1) 0.2365(1) 0.1517(1) 0.69057(7) 0.0485(4) Uani ? ?
S(2) 0.5065(1) 0.2831(1) 0.71630(8) 0.0592(5) Uani ? ?
S(3) 0.0350(1) 0.3492(1) 0.74946(7) 0.0484(4) Uani ? ?
S(4) 0.3131(1) 0.4382(1) 0.80475(7) 0.0484(4) Uani ? ?
P(1) 0.3170(1) 0.1663(1) 0.60209(7) 0.0541(4) Uani ? ?
P(2) 0.5779(1) 0.2007(1) 0.64075(7) 0.0516(4) Uani ? ?
P(3) -0.0526(1) 0.4821(1) 0.79652(7) 0.0499(4) Uani ? ?
P(4) 0.1649(1) 0.5834(1) 0.77555(8) 0.0550(4) Uani ? ?
P(5) 0.3621(1) 0.1547(1) 0.83676(6) 0.0392(4) Uani ? ?
N(1) 0.4739(4) 0.1670(5) 0.5974(2) 0.067(2) Uani ? ?
N(2) 0.0098(4) 0.5858(4) 0.7870(3) 0.061(1) Uani ? ?
C(1) 0.3043(6) 0.0447(6) 0.5667(3) 0.075(2) Uani ? ?
C(2) 0.3954(8) -0.0661(6) 0.6058(4) 0.103(3) Uani ? ?
C(3) 0.1562(6) 0.0388(8) 0.5607(4) 0.111(3) Uani ? ?
C(4) 0.2127(7) 0.2921(7) 0.5510(3) 0.111(2) Uani ? ?
C(5) 0.2539(10) 0.2977(9) 0.4792(3) 0.133(3) Uani ? ?
C(6) 0.0598(9) 0.329(2) 0.5590(8) 0.339(10) Uani ? ?
C(7) 0.7133(6) 0.0747(5) 0.6716(3) 0.075(2) Uani ? ?
C(8) 0.8326(6) 0.0966(7) 0.7076(4) 0.098(3) Uani ? ?
C(9) 0.7657(7) -0.0054(7) 0.6227(4) 0.109(3) Uani ? ?
C(10) 0.6596(8) 0.2921(6) 0.5900(3) 0.104(3) Uani ? ?
C(11) 0.718(1) 0.244(1) 0.5293(5) 0.192(6) Uani ? ?
C(12) 0.567(1) 0.4100(9) 0.5732(7) 0.235(7) Uani ? ?
C(13) -0.054(1) 0.4386(8) 0.8834(4) 0.149(3) Uani ? ?
C(14) -0.028(2) 0.3224(9) 0.9139(6) 0.316(7) Uani ? ?
C(15) -0.160(1) 0.5283(7) 0.9166(4) 0.146(4) Uani ? ?
C(16) -0.2303(5) 0.5409(5) 0.7642(3) 0.074(2) Uani ? ?
C(17) -0.3116(8) 0.4554(7) 0.7757(5) 0.126(4) Uani ? ?
C(18) -0.2327(7) 0.5902(7) 0.6921(4) 0.101(3) Uani ? ?
C(19) 0.2003(6) 0.6837(5) 0.8234(4) 0.091(2) Uani ? ?
C(20) 0.1872(9) 0.6491(7) 0.8968(4) 0.120(3) Uani ? ?
C(21) 0.3320(9) 0.7138(9) 0.8124(6) 0.157(5) Uani ? ?
C(22) 0.1811(8) 0.6314(7) 0.6891(4) 0.128(2) Uani ? ?
C(23) 0.145(3) 0.557(1) 0.6448(10) 0.40(1) Uani ? ?
C(24) 0.324(1) 0.621(1) 0.6648(7) 0.211(7) Uani ? ?
C(25) 0.5094(5) 0.0334(4) 0.8271(3) 0.046(1) Uani ? ?
C(26) 0.4923(5) -0.0443(5) 0.7896(3) 0.059(2) Uani ? ?
C(27) 0.5993(6) -0.1403(5) 0.7823(3) 0.067(2) Uani ? ?
C(28) 0.7238(6) -0.1610(5) 0.8123(4) 0.071(2) Uani ? ?
C(29) 0.7437(5) -0.0873(5) 0.8505(4) 0.072(2) Uani ? ?
C(30) 0.6401(5) 0.0089(5) 0.8591(3) 0.061(2) Uani ? ?
C(31) 0.2490(5) 0.0754(4) 0.8735(2) 0.044(1) Uani ? ?
C(32) 0.2968(5) -0.0097(5) 0.9264(3) 0.058(2) Uani ? ?
C(33) 0.2096(6) -0.0679(5) 0.9565(3) 0.065(2) Uani ? ?
C(34) 0.0773(7) -0.0466(6) 0.9313(4) 0.077(2) Uani ? ?
C(35) 0.0324(7) 0.0304(7) 0.8783(4) 0.101(3) Uani ? ?
C(36) 0.1172(6) 0.0925(6) 0.8488(3) 0.074(2) Uani ? ?
C(37) 0.4194(5) 0.2089(4) 0.9061(2) 0.045(1) Uani ? ?
C(38) 0.3551(6) 0.2100(5) 0.9650(3) 0.060(2) Uani ? ?
C(39) 0.3935(7) 0.2635(6) 1.0134(3) 0.079(2) Uani ? ?
C(40) 0.4970(7) 0.3148(6) 1.0026(3) 0.082(2) Uani ? ?
C(41) 0.5582(6) 0.3140(5) 0.9454(3) 0.067(2) Uani ? ?
C(42) 0.5213(5) 0.2617(5) 0.8974(3) 0.054(2) Uani ? ?
H(1) 0.3380 0.0510 0.5240 0.0898 Uani ? ?
H(2) 0.3630 -0.0754 0.6484 0.1238 Uani ? ?
H(3) 0.3914 -0.1274 0.5847 0.1238 Uani ? ?
H(4) 0.4881 -0.0636 0.6080 0.1238 Uani ? ?
H(5) 0.1012 0.1053 0.5347 0.1332 Uani ? ?
H(6) 0.1557 -0.0246 0.5409 0.1332 Uani ? ?
H(7) 0.1200 0.0320 0.6027 0.1332 Uani ? ?
H(8) 0.2421 0.3502 0.5654 0.1331 Uani ? ?
H(9) 0.3511 0.2689 0.4775 0.1595 Uani ? ?
H(10) 0.2109 0.2542 0.4576 0.1595 Uani ? ?
H(11) 0.2248 0.3736 0.4584 0.1595 Uani ? ?
H(12) 0.0227 0.4046 0.5388 0.4099 Uani ? ?
H(13) 0.0186 0.2820 0.5393 0.4099 Uani ? ?
H(14) 0.0417 0.3232 0.6040 0.4099 Uani ? ?
H(15) 0.6720 0.0347 0.7039 0.0894 Uani ? ?
H(16) 0.8887 0.0278 0.7310 0.1180 Uani ? ?
H(17) 0.8862 0.1276 0.6770 0.1180 Uani ? ?
H(18) 0.7965 0.1478 0.7371 0.1180 Uani ? ?
H(19) 0.6896 -0.0162 0.6007 0.1303 Uani ? ?
H(20) 0.8191 0.0256 0.5919 0.1303 Uani ? ?
H(21) 0.8211 -0.0756 0.6448 0.1303 Uani ? ?
H(22) 0.7360 0.2961 0.6151 0.1245 Uani ? ?
H(23) 0.7794 0.1706 0.5415 0.2318 Uani ? ?
H(24) 0.6444 0.2397 0.5023 0.2318 Uani ? ?
H(25) 0.7657 0.2910 0.5061 0.2318 Uani ? ?
H(26) 0.6155 0.4550 0.5484 0.2814 Uani ? ?
H(27) 0.4885 0.4097 0.5486 0.2814 Uani ? ?
H(28) 0.5386 0.4399 0.6121 0.2814 Uani ? ?
H(29) -0.1311 0.4031 0.8756 0.1528 Uani ? ?
H(30) -0.0229 0.3182 0.9598 0.3778 Uani ? ?
H(31) 0.0558 0.2777 0.8996 0.3778 Uani ? ?
H(32) 0.0860 0.3584 0.9322 0.3143 Uani ? ?
H(33) -0.1202 0.5849 0.9249 0.1747 Uani ? ?
H(34) -0.2397 0.5612 0.8886 0.1747 Uani ? ?
H(35) -0.1850 0.4933 0.9564 0.1747 Uani ? ?
H(36) -0.2735 0.6013 0.7870 0.0886 Uani ? ?
H(37) -0.4040 0.4899 0.7596 0.1519 Uani ? ?
H(38) -0.2706 0.3936 0.7537 0.1519 Uani ? ?
H(39) -0.3109 0.4297 0.8210 0.1519 Uani ? ?
H(40) -0.1844 0.6451 0.6873 0.1219 Uani ? ?
H(41) -0.1899 0.5318 0.6679 0.1219 Uani ? ?
H(42) -0.3255 0.6241 0.6764 0.1219 Uani ? ?
H(43) 0.1284 0.7517 0.8113 0.1088 Uani ? ?
H(44) 0.1979 0.7066 0.9196 0.1440 Uani ? ?
H(45) 0.0992 0.6388 0.9043 0.1440 Uani ? ?
H(46) 0.2569 0.5811 0.9116 0.1440 Uani ? ?
H(47) 0.4079 0.6490 0.8245 0.1882 Uani ? ?
H(48) 0.3357 0.7421 0.7678 0.1882 Uani ? ?
H(49) 0.3352 0.7698 0.8381 0.1882 Uani ? ?
H(50) 0.1246 0.7073 0.6780 0.1493 Uani ? ?
H(51) 0.0511 0.5626 0.6477 0.4152 Uani ? ?
H(52) 0.1652 0.5821 0.6016 0.4152 Uani ? ?
H(53) 0.2001 0.4822 0.6583 0.4152 Uani ? ?
H(54) 0.3744 0.5434 0.6683 0.2530 Uani ? ?
H(55) 0.3176 0.6547 0.6206 0.2530 Uani ? ?
H(56) 0.3709 0.6571 0.6901 0.2530 Uani ? ?
H(57) 0.4053 -0.0320 0.7682 0.0705 Uani ? ?
H(58) 0.5843 -0.1916 0.7558 0.0799 Uani ? ?
H(59) 0.7965 -0.2260 0.8070 0.0854 Uani ? ?
H(60) 0.8312 -0.1022 0.8720 0.0864 Uani ? ?
H(61) 0.6571 0.0582 0.8864 0.0735 Uani ? ?
H(62) 0.3898 -0.0283 0.9421 0.0698 Uani ? ?
H(63) 0.2414 -0.1220 0.9943 0.0776 Uani ? ?
H(64) 0.0179 -0.0865 0.9515 0.0927 Uani ? ?
H(65) -0.0579 0.0431 0.8604 0.1217 Uani ? ?
H(66) 0.0833 0.1470 0.8114 0.0889 Uani ? ?
H(67) 0.2846 0.1743 0.9726 0.0721 Uani ? ?
H(68) 0.3486 0.2645 1.0536 0.0953 Uani ? ?
H(69) 0.5244 0.3504 1.0355 0.0977 Uani ? ?
H(70) 0.6285 0.3500 0.9378 0.0809 Uani ? ?
H(71) 0.5669 0.2622 0.8574 0.0649 Uani ? ?
H(72) 0.0296 0.4515 0.8967 0.1795 Uani ? ?
H(73) -0.1019 0.2954 0.9020 0.3778 Uani ? ?

loop_
_atom_type_symbol
_atom_type_oxidation_number
_atom_type_number_in_cell
_atom_type_scat_dispersion_real
_atom_type_scat_dispersion_imag
_atom_type_scat_source
Ru 0 2 -1.259 0.836 'International Tables'
S 0 8 0.125 0.123 'International Tables'
P 0 10 0.102 0.094 'International Tables'
N 0 4 0.006 0.003 'International Tables'
C 0 84 0.003 0.002 'International Tables'
H 0 142 0.000 0.000 'International Tables'

loop_
_geom_angle_atom_site_label_1
_geom_angle_atom_site_label_2
_geom_angle_atom_site_label_3
_geom_angle
_geom_angle_site_symmetry_1
_geom_angle_site_symmetry_2
_geom_angle_site_symmetry_3
_geom_angle_publ_flag
S(1) Ru(1) S(2) 99.67(7) ? ? ? yes
S(1) Ru(1) S(3) 81.09(7) ? ? ? yes
S(1) Ru(1) S(4) 173.57(7) ? ? ? yes
S(1) Ru(1) P(5) 91.37(7) ? ? ? yes
S(2) Ru(1) S(3) 156.13(8) ? ? ? yes
S(2) Ru(1) S(4) 81.52(7) ? ? ? yes
S(2) Ru(1) P(5) 93.60(8) ? ? ? yes
S(3) Ru(1) S(4) 95.25(6) ? ? ? yes
S(3) Ru(1) P(5) 110.26(7) ? ? ? yes
S(4) Ru(1) P(5) 94.87(7) ? ? ? yes
Ru(1) S(1) P(1) 109.9(1) ? ? ? yes
Ru(1) S(2) P(2) 118.3(1) ? ? ? yes
Ru(1) S(3) P(3) 116.4(1) ? ? ? yes
Ru(1) S(4) P(4) 111.7(1) ? ? ? yes
S(1) P(1) N(1) 118.9(3) ? ? ? yes
S(1) P(1) C(1) 105.6(3) ? ? ? yes
S(1) P(1) C(4) 110.0(3) ? ? ? yes
N(1) P(1) C(1) 106.6(4) ? ? ? yes
N(1) P(1) C(4) 107.4(5) ? ? ? yes
C(1) P(1) C(4) 108.0(5) ? ? ? yes
S(2) P(2) N(1) 119.1(3) ? ? ? yes
S(2) P(2) C(7) 108.3(3) ? ? ? yes
S(2) P(2) C(10) 105.0(4) ? ? ? yes
N(1) P(2) C(7) 108.0(4) ? ? ? yes
N(1) P(2) C(10) 109.3(5) ? ? ? yes
C(7) P(2) C(10) 106.5(5) ? ? ? yes
S(3) P(3) N(2) 118.1(3) ? ? ? yes
S(3) P(3) C(13) 111.6(4) ? ? ? yes
S(3) P(3) C(16) 106.5(3) ? ? ? yes
N(2) P(3) C(13) 106.5(6) ? ? ? yes
N(2) P(3) C(16) 104.6(4) ? ? ? yes
C(13) P(3) C(16) 109.0(6) ? ? ? yes
S(4) P(4) N(2) 117.9(3) ? ? ? yes
S(4) P(4) C(19) 105.0(3) ? ? ? yes
S(4) P(4) C(22) 109.7(4) ? ? ? yes
N(2) P(4) C(19) 106.4(4) ? ? ? yes
N(2) P(4) C(22) 108.6(5) ? ? ? yes
C(19) P(4) C(22) 109.0(6) ? ? ? yes
Ru(1) P(5) C(25) 119.1(2) ? ? ? yes
Ru(1) P(5) C(31) 118.8(2) ? ? ? yes
Ru(1) P(5) C(37) 113.0(2) ? ? ? yes
C(25) P(5) C(31) 97.0(3) ? ? ? yes
C(25) P(5) C(37) 102.9(3) ? ? ? yes
C(31) P(5) C(37) 103.3(3) ? ? ? yes
P(1) N(1) P(2) 135.4(4) ? ? ? yes
P(3) N(2) P(4) 127.8(4) ? ? ? yes
P(1) C(1) C(2) 111.3(6) ? ? ? yes
P(1) C(1) C(3) 113.2(6) ? ? ? yes
C(2) C(1) C(3) 109.4(9) ? ? ? yes
P(1) C(4) C(5) 112.5(8) ? ? ? yes
P(1) C(4) C(6) 118(1) ? ? ? yes
C(5) C(4) C(6) 113(1) ? ? ? yes
P(2) C(7) C(8) 113.9(7) ? ? ? yes
P(2) C(7) C(9) 115.1(7) ? ? ? yes
C(8) C(7) C(9) 111.5(8) ? ? ? yes
P(2) C(10) C(11) 112.3(8) ? ? ? yes
P(2) C(10) C(12) 112.7(9) ? ? ? yes
C(11) C(10) C(12) 111(1) ? ? ? yes
P(3) C(13) C(14) 123(1) ? ? ? yes
P(3) C(13) C(15) 111.7(10) ? ? ? yes
C(14) C(13) C(15) 115(1) ? ? ? yes
P(3) C(16) C(17) 112.0(7) ? ? ? yes
P(3) C(16) C(18) 110.2(6) ? ? ? yes
C(17) C(16) C(18) 112.2(10) ? ? ? yes
P(4) C(19) C(20) 111.8(7) ? ? ? yes
P(4) C(19) C(21) 117.6(8) ? ? ? yes
C(20) C(19) C(21) 109(1) ? ? ? yes
P(4) C(22) C(23) 113(1) ? ? ? yes
P(4) C(22) C(24) 118.0(10) ? ? ? yes
C(23) C(22) C(24) 95(1) ? ? ? yes
P(5) C(25) C(26) 119.2(5) ? ? ? yes
P(5) C(25) C(30) 124.3(6) ? ? ? yes
C(26) C(25) C(30) 116.3(7) ? ? ? yes
C(25) C(26) C(27) 121.8(7) ? ? ? yes
C(26) C(27) C(28) 120.8(8) ? ? ? yes
C(27) C(28) C(29) 119.0(8) ? ? ? yes
C(28) C(29) C(30) 122.0(8) ? ? ? yes
C(25) C(30) C(29) 120.1(8) ? ? ? yes
P(5) C(31) C(32) 120.3(5) ? ? ? yes
P(5) C(31) C(36) 122.2(6) ? ? ? yes
C(32) C(31) C(36) 117.4(7) ? ? ? yes
C(31) C(32) C(33) 120.8(7) ? ? ? yes
C(32) C(33) C(34) 119.8(8) ? ? ? yes
C(33) C(34) C(35) 120.0(8) ? ? ? yes
C(34) C(35) C(36) 120.8(8) ? ? ? yes
C(31) C(36) C(35) 120.9(8) ? ? ? yes
P(5) C(37) C(38) 123.1(6) ? ? ? yes
P(5) C(37) C(42) 118.9(6) ? ? ? yes
C(38) C(37) C(42) 117.6(7) ? ? ? yes
C(37) C(38) C(39) 120.5(8) ? ? ? yes
C(38) C(39) C(40) 119.9(9) ? ? ? yes
C(39) C(40) C(41) 119.4(8) ? ? ? yes
C(40) C(41) C(42) 121.3(8) ? ? ? yes
C(37) C(42) C(41) 121.4(8) ? ? ? yes

loop_
_geom_bond_atom_site_label_1
_geom_bond_atom_site_label_2
_geom_bond_distance
_geom_bond_site_symmetry_1
_geom_bond_site_symmetry_2
_geom_bond_publ_flag
Ru(1) S(1) 2.408(2) ? ? yes
Ru(1) S(2) 2.379(2) ? ? yes
Ru(1) S(3) 2.403(2) ? ? yes
Ru(1) S(4) 2.427(2) ? ? yes
Ru(1) P(5) 2.210(2) ? ? yes
S(1) P(1) 2.016(3) ? ? yes
S(2) P(2) 2.025(3) ? ? yes
S(3) P(3) 2.037(3) ? ? yes
S(4) P(4) 2.014(3) ? ? yes
P(1) N(1) 1.597(7) ? ? yes
P(1) C(1) 1.825(8) ? ? yes
P(1) C(4) 1.816(10) ? ? yes
P(2) N(1) 1.574(7) ? ? yes
P(2) C(7) 1.805(8) ? ? yes
P(2) C(10) 1.821(9) ? ? yes
P(3) N(2) 1.594(7) ? ? yes
P(3) C(13) 1.81(1) ? ? yes
P(3) C(16) 1.827(8) ? ? yes
P(4) N(2) 1.582(6) ? ? yes
P(4) C(19) 1.826(9) ? ? yes
P(4) C(22) 1.83(1) ? ? yes
P(5) C(25) 1.835(7) ? ? yes
P(5) C(31) 1.825(7) ? ? yes
P(5) C(37) 1.843(7) ? ? yes
C(1) C(2) 1.544(10) ? ? yes
C(1) C(3) 1.531(9) ? ? yes
C(4) C(5) 1.546(10) ? ? yes
C(4) C(6) 1.50(1) ? ? yes
C(7) C(8) 1.534(9) ? ? yes
C(7) C(9) 1.523(9) ? ? yes
C(10) C(11) 1.52(1) ? ? yes
C(10) C(12) 1.50(1) ? ? yes
C(13) C(14) 1.46(1) ? ? yes
C(13) C(15) 1.559(10) ? ? yes
C(16) C(17) 1.526(9) ? ? yes
C(16) C(18) 1.534(9) ? ? yes
C(19) C(20) 1.54(1) ? ? yes
C(19) C(21) 1.498(10) ? ? yes
C(22) C(23) 1.51(1) ? ? yes
C(22) C(24) 1.51(1) ? ? yes
C(25) C(26) 1.38(1) ? ? yes
C(25) C(30) 1.41(1) ? ? yes
C(26) C(27) 1.40(1) ? ? yes
C(27) C(28) 1.35(1) ? ? yes
C(28) C(29) 1.36(1) ? ? yes
C(29) C(30) 1.39(1) ? ? yes
C(31) C(32) 1.40(1) ? ? yes
C(31) C(36) 1.38(1) ? ? yes
C(32) C(33) 1.39(1) ? ? yes
C(33) C(34) 1.38(1) ? ? yes
C(34) C(35) 1.34(1) ? ? yes
C(35) C(36) 1.40(1) ? ? yes
C(37) C(38) 1.39(1) ? ? yes
C(37) C(42) 1.380(10) ? ? yes
C(38) C(39) 1.40(1) ? ? yes
C(39) C(40) 1.38(1) ? ? yes
C(40) C(41) 1.34(1) ? ? yes
C(41) C(42) 1.38(1) ? ? yes
